data_7706075
loop_
_publ_author_name
'Yin, Kuan'
'Hua, Linyan'
'Qu, Liye'
'Yao, Quanyou'
'Wang, Yaorong'
'Yuan, Dan'
'You, Hongpeng'
'Yao, Yingming'

_publ_section_title
;
 Heterobimetallic rare earth metal-zinc catalysts for reactions of
 epoxides and CO<sub>2</sub> under ambient conditions.
;
_journal_issue 4
_journal_name_full 'Dalton transactions (Cambridge, England : 2003)'
_journal_page_first 1453
_journal_page_last 1464
_journal_paper_doi 10.1039/d0dt03772a
_journal_volume 50
_journal_year 2021
_chemical_formula_moiety 'C80 H126 N2 O14 Sm2 Zn'
_chemical_formula_sum 'C80 H126 N2 O14 Sm2 Zn'
_chemical_formula_weight 1705.89
_space_group_crystal_system triclinic
_space_group_IT_number 2
_space_group_name_Hall '-P 1'
_space_group_name_H-M_alt 'P -1'
_atom_sites_solution_hydrogens geom
_atom_sites_solution_primary dual
_audit_creation_date 2020-12-04
_audit_creation_method
;
Olex2 1.2
(compiled 2018.05.29 svn.r3508 for OlexSys, GUI svn.r5506)
;
_audit_update_record
;
2020-12-11 deposited with the CCDC.	2020-12-15 downloaded from the CCDC.
;
_cell_angle_alpha 108.783(4)
_cell_angle_beta 93.579(4)
_cell_angle_gamma 90.473(4)
_cell_formula_units_Z 2
_cell_length_a 17.005(3)
_cell_length_b 17.245(3)
_cell_length_c 17.816(3)
_cell_measurement_reflns_used 9941
_cell_measurement_temperature 296(2)
_cell_measurement_theta_max 20.44
_cell_measurement_theta_min 2.27
_cell_volume 4934.5(15)
_computing_cell_refinement 'SAINT v8.37A (Bruker, 2015)'
_computing_data_reduction 'SAINT v8.37A (Bruker, 2015)'
_computing_molecular_graphics 'Olex2 (Dolomanov et al., 2009)'
_computing_publication_material 'Olex2 (Dolomanov et al., 2009)'
_computing_structure_refinement 'ShelXL (Sheldrick, 2015)'
_computing_structure_solution 'ShelXT (Sheldrick, 2015)'
_diffrn_ambient_temperature 296.15
_diffrn_measured_fraction_theta_full 0.986
_diffrn_measured_fraction_theta_max 0.985
_diffrn_measurement_device_type 'Bruker APEX-II CCD'
_diffrn_measurement_method '\f and \w scans'
_diffrn_radiation_type MoK\a
_diffrn_radiation_wavelength 0.71073
_diffrn_reflns_av_R_equivalents 0.2291
_diffrn_reflns_av_unetI/netI 0.2845
_diffrn_reflns_Laue_measured_fraction_full 0.986
_diffrn_reflns_Laue_measured_fraction_max 0.985
_diffrn_reflns_limit_h_max 20
_diffrn_reflns_limit_h_min -20
_diffrn_reflns_limit_k_max 21
_diffrn_reflns_limit_k_min -21
_diffrn_reflns_limit_l_max 20
_diffrn_reflns_limit_l_min -21
_diffrn_reflns_number 67549
_diffrn_reflns_point_group_measured_fraction_full 0.986
_diffrn_reflns_point_group_measured_fraction_max 0.985
_diffrn_reflns_theta_full 25.242
_diffrn_reflns_theta_max 25.681
_diffrn_reflns_theta_min 2.269
_diffrn_standards_number 0
_exptl_absorpt_coefficient_mu 1.465
_exptl_absorpt_correction_T_max 0.7456
_exptl_absorpt_correction_T_min 0.4829
_exptl_absorpt_correction_type multi-scan
_exptl_absorpt_process_details
;
SADABS-2014/5 (Bruker,2014/5) was used for absorption correction.
wR2(int) was 0.1569 before and 0.1088 after correction.
The Ratio of minimum to maximum transmission is 0.6477.
The \l/2 correction factor is Not present.
;
_exptl_crystal_colour 'metallic light colourless'
_exptl_crystal_colour_lustre metallic
_exptl_crystal_colour_modifier light
_exptl_crystal_colour_primary colourless
_exptl_crystal_density_diffrn 1.148
_exptl_crystal_description block
_exptl_crystal_F_000 1772
_exptl_crystal_size_max 0.3
_exptl_crystal_size_mid 0.2
_exptl_crystal_size_min 0.2
_exptl_transmission_factor_max 0.7456
_exptl_transmission_factor_min 0.4829
_refine_diff_density_max 1.430
_refine_diff_density_min -1.715
_refine_diff_density_rms 0.189
_refine_ls_extinction_method none
_refine_ls_goodness_of_fit_ref 1.023
_refine_ls_hydrogen_treatment constr
_refine_ls_matrix_type full
_refine_ls_number_parameters 906
_refine_ls_number_reflns 18455
_refine_ls_number_restraints 1926
_refine_ls_restrained_S_all 1.021
_refine_ls_R_factor_all 0.2220
_refine_ls_R_factor_gt 0.1063
_refine_ls_shift/su_max 0.002
_refine_ls_shift/su_mean 0.000
_refine_ls_structure_factor_coef Fsqd
_refine_ls_weighting_details 'w=1/[\s^2^(Fo^2^)+(0.1718P)^2^] where P=(Fo^2^+2Fc^2^)/3'
_refine_ls_weighting_scheme calc
_refine_ls_wR_factor_gt 0.2735
_refine_ls_wR_factor_ref 0.3316
_reflns_Friedel_coverage 0.000
_reflns_number_gt 7779
_reflns_number_total 18455
_reflns_threshold_expression 'I > 2\s(I)'
_cod_data_source_file d0dt03772a2.cif
_cod_data_source_block b190916b_0m_a
_cod_depositor_comments 'Adding full bibliography for 7706065--7706075.cif.'
_cod_database_code 7706075
_shelx_shelxl_version_number 2014/7
_shelx_space_group_comment
;
The symmetry employed for this shelxl refinement is uniquely defined
by the following loop, which should always be used as a source of
symmetry information in preference to the above space-group names.
They are only intended as comments.
;
_shelx_estimated_absorpt_t_max 0.758
_shelx_estimated_absorpt_t_min 0.668
_olex2_refinement_description
;
1. Fixed Uiso
 At 1.2 times of:
  All C(H) groups, All C(H,H) groups
 At 1.5 times of:
  All C(H,H,H) groups
2. Restrained distances
 C23-C12
 2.2 with sigma of 0.02
 C02I-C34
 2.2 with sigma of 0.02
 C02L-C40
 2.2 with sigma of 0.02
 C02B-C5
 2.2 with sigma of 0.02
 C01F-C02G
 1.55 with sigma of 0.02
 C024-C022
 1.4 with sigma of 0.02
 C022-C01O
 1.35 with sigma of 0.02
 C01O-C02E
 1.5 with sigma of 0.02
 C01K-C024
 1.35 with sigma of 0.02
 H5c-H02n
 2.45 with sigma of 0.02
 H11-Hr
 2.45 with sigma of 0.02
 C40-C021
 1.55 with sigma of 0.02
 C021-C02C
 1.55 with sigma of 0.02
 Hg-O4
 2.45 with sigma of 0.02
 H5c-H02o
 2.45 with sigma of 0.02
 H12b-H23b
 2.45 with sigma of 0.02
 H40c-Hs
 2.45 with sigma of 0.02
 H022-H02n
 2.45 with sigma of 0.02
 C02E-C02B
 1.55 with sigma of 0.02
 H12a-H23b
 2.45 with sigma of 0.02
 H40b-Hs
 2.45 with sigma of 0.02
 H5b-H02o
 2.45 with sigma of 0.02
 H12a-H23c
 2.45 with sigma of 0.02
 H40c-H02
 2.45 with sigma of 0.02
3. Restrained planarity
 C022, C01O, C11, C01F, C01K, C024
 with sigma of 0.1
4. Rigid bond restraints
 O14, C00Z
 with sigma for 1-2 distances of 0.001 and sigma for 1-3 distances of 0.001
 O1, C027
 with sigma for 1-2 distances of 0.001 and sigma for 1-3 distances of 0.001
 O1, C01X
 with sigma for 1-2 distances of 0.001 and sigma for 1-3 distances of 0.001
5. Uiso/Uaniso restraints and constraints
C00H \\sim C00K \\sim C00L \\sim C00M \\sim C00O \\sim C00P \\sim C00Q \\sim
C00R \\sim C00S \\sim C00T \\sim C00U \\sim C00V \\sim C00W \\sim C00X \\sim
C00Y \\sim C00Z \\sim C010 \\sim C011 \\sim C012 \\sim C013 \\sim C014 \\sim
C015 \\sim C016 \\sim C017 \\sim C018 \\sim C019 \\sim C01A \\sim C01B \\sim
C01C \\sim C01D \\sim C01E \\sim C01F \\sim C01G \\sim C01H \\sim C01I \\sim
C01J \\sim C01K \\sim C01L \\sim C01M \\sim C01N \\sim C01O \\sim C01P \\sim
C01Q \\sim C01R \\sim C01S \\sim C01T \\sim C01U \\sim C01V \\sim C01W \\sim
C01X \\sim C01Y \\sim C01Z \\sim C020 \\sim C021 \\sim C022 \\sim C023 \\sim
C024 \\sim C025 \\sim C026 \\sim C027 \\sim C02A \\sim C02B \\sim C02C \\sim
C02D \\sim C02E \\sim C02G \\sim C02H \\sim C02I \\sim C02J \\sim C02L \\sim
C02Q \\sim C11 \\sim C7 \\sim C8 \\sim C12 \\sim C23 \\sim C10 \\sim C40 \\sim
C34: within 3.8A with sigma of 0.01 and sigma for terminal atoms of 0.02
C00H \\sim C00K \\sim C00L \\sim C00M \\sim C00O \\sim C00P \\sim C00Q \\sim
C00R \\sim C00S \\sim C00T \\sim C00U \\sim C00V \\sim C00W \\sim C00X \\sim
C00Y \\sim C00Z \\sim C010 \\sim C011 \\sim C012 \\sim C013 \\sim C014 \\sim
C015 \\sim C016 \\sim C017 \\sim C018 \\sim C019 \\sim C01A \\sim C01B \\sim
C01C \\sim C01D \\sim C01E \\sim C01F \\sim C01G \\sim C01H \\sim C01I \\sim
C01J \\sim C01K \\sim C01L \\sim C01M \\sim C01N \\sim C01O \\sim C01P \\sim
C01Q \\sim C01R \\sim C01S \\sim C01T \\sim C01U \\sim C01V \\sim C01W \\sim
C01X \\sim C01Y \\sim C01Z \\sim C020 \\sim C021 \\sim C022 \\sim C023 \\sim
C024 \\sim C025 \\sim C026 \\sim C027 \\sim C02A \\sim C02B \\sim C02C \\sim
C02D \\sim C02E \\sim C02G \\sim C02H \\sim C02I \\sim C02J \\sim C02L \\sim
C02Q \\sim C11 \\sim C7 \\sim C8 \\sim C12 \\sim C23 \\sim C10 \\sim C40 \\sim
C34 \\sim C5: within 3.8A with sigma of 0.01 and sigma for terminal atoms of
0.02
O14 \\sim O5 \\sim O2 \\sim O10 \\sim O3 \\sim O13 \\sim O11 \\sim O9 \\sim O1
\\sim O4 \\sim O7 \\sim O6 \\sim O8 \\sim O12: within 3.8A with sigma of 0.01
and sigma for terminal atoms of 0.02
C00H \\sim C00K \\sim C00L \\sim C00M \\sim C00O \\sim C00P \\sim C00Q \\sim
C00R \\sim C00S \\sim C00T \\sim C00U \\sim C00V \\sim C00W \\sim C00X \\sim
C00Y \\sim C00Z \\sim C010 \\sim C011 \\sim C012 \\sim C013 \\sim C014 \\sim
C015 \\sim C016 \\sim C017 \\sim C018 \\sim C019 \\sim C01A \\sim C01B \\sim
C01C \\sim C01D \\sim C01E \\sim C01G \\sim C01H \\sim C01I \\sim C01J \\sim
C01K \\sim C01F \\sim C11 \\sim C01O \\sim C022 \\sim C024 \\sim C01L \\sim
C01M \\sim C01N \\sim C01P \\sim C01Q \\sim C01R \\sim C01S \\sim C01T \\sim
C01U \\sim C01V \\sim C01W \\sim C01X \\sim C01Y \\sim C01Z \\sim C020 \\sim
C021 \\sim C023 \\sim C025 \\sim C026 \\sim C027 \\sim C02A \\sim C02B \\sim
C02C \\sim C02D \\sim C02E \\sim C02G \\sim C02H \\sim C02I \\sim C02J \\sim
C02L \\sim C02Q \\sim C7 \\sim C8 \\sim C12 \\sim C23 \\sim C10 \\sim C40 \\sim
C34 \\sim C5: within 3.8A with sigma of 0.01 and sigma for terminal atoms of
0.02
Uanis(N2) \\sim Ueq: with sigma of 0.2 and sigma for terminal atoms of 0.4
Uanis(O1) \\sim Ueq, Uanis(C027) \\sim Ueq, Uanis(C01X) \\sim Ueq, Uanis(C02H)
\\sim Ueq, Uanis(C10) \\sim Ueq: with sigma of 0.01 and sigma for terminal
atoms of 0.02
6.a Secondary CH2 refined with riding coordinates:
 C00K(H00a,H00b), C00L(H00c,H00d), C00O(H00h,H00i), C00R(H00j,H00k), C00S(H00l,
 H00m), C00W(H00n,H00o), C00Y(H00p,H00q), C015(H01a,H01b), C019(H01f,H01g),
 C01C(H01k,H01l), C01D(H01m,H01n), C01E(H01o,H01p), C01G(H01q,H01r), C01I(H01t,
 H01u), C01S(H0aa,Hc), C01X(H4aa,Hj), C020(H02a,H02b), C027(H02i,H02j),
 C02H(H02w,H02x), C10(H10a,H10b)
6.b Aromatic/amide H refined with riding coordinates:
 C00U(H00U), C018(H018), C01H(H01s), C01J(H01v), C11(H11), C022(H022),
 C01L(H01w), C01N(H01z)
6.c Fitted hexagon refined as free rotating group:
 C01K(C01F,C11,C01O,C022,C024)
6.d Idealised Me refined as rotating group:
 C00M(H00e,H00f,H00g), C017(H01c,H01d,H01e), C01B(H01h,H01i,H01j), C01M(H01x,
 H01y,H), C01Q(H01,Ha,Hb), C01U(H1aa,Hd,He), C01V(H2aa,Hf,Hg), C01W(H3aa,Hh,Hi),
  C01Y(H5aa,Hk,Hl), C01Z(H6aa,Hm,Hn), C025(H02c,H02d,H02e), C026(H02f,H02g,
 H02h), C02A(H02k,H02l,H02m), C02B(H02n,H02o,H02p), C02C(H02q,H02r,H02s),
 C02D(H02t,H02u,H02v), C02I(H02y,Ho,Hp), C02J(H02z,Hq,Hr), C02L(H02,Hs,Ht),
 C02Q(H7aa,Hu,Hv), C8(H8a,H8b,H8c), C12(H12a,H12b,H12c), C23(H23a,H23b,H23c),
 C40(H40a,H40b,H40c), C34(H34a,H34b,H34c), C5(H5a,H5b,H5c)
;
_olex2_submission_special_instructions 'No special instructions were received'

loop_
_space_group_symop_operation_xyz
'x, y, z'
'-x, -y, -z'

loop_
_atom_site_label
_atom_site_type_symbol
_atom_site_fract_x
_atom_site_fract_y
_atom_site_fract_z
_atom_site_U_iso_or_equiv
_atom_site_adp_type
_atom_site_occupancy
_atom_site_site_symmetry_order
_atom_site_calc_flag
_atom_site_refinement_flags_posn
_atom_site_refinement_flags_adp
_atom_site_refinement_flags_occupancy
_atom_site_disorder_assembly
_atom_site_disorder_group
Sm1 Sm 0.20240(5) 0.41514(5) 0.69418(4) 0.0403(3) Uani 1 1 d . . . . .
Sm2 Sm 0.45821(5) 0.18278(4) 0.39111(4) 0.0434(3) Uani 1 1 d . . . . .
Zn1 Zn 0.29386(10) 0.30724(12) 0.50001(10) 0.0479(5) Uani 1 1 d . . . . .
O14 O 0.5644(6) 0.2012(6) 0.4690(6) 0.052(2) Uani 1 1 d . U . . .
O5 O 0.3059(6) 0.3714(6) 0.6114(5) 0.0482(19) Uani 1 1 d . U . . .
O2 O 0.1645(6) 0.5249(6) 0.6690(6) 0.050(2) Uani 1 1 d . U . . .
O10 O 0.3596(6) 0.2123(6) 0.4809(6) 0.0507(19) Uani 1 1 d . U . . .
O3 O 0.3364(6) 0.4834(6) 0.7533(6) 0.050(2) Uani 1 1 d . U . . .
O13 O 0.5459(6) 0.2246(6) 0.2998(5) 0.047(2) Uani 1 1 d . U . . .
O11 O 0.4251(7) 0.0655(6) 0.4410(6) 0.059(2) Uani 1 1 d . U . . .
O9 O 0.4309(6) 0.3193(6) 0.4008(6) 0.057(2) Uani 1 1 d . U . . .
O1 O 0.0583(6) 0.4061(7) 0.7216(6) 0.067(2) Uani 1 1 d . U . . .
O4 O 0.2166(6) 0.3472(6) 0.7784(6) 0.052(2) Uani 1 1 d D U . . .
N1 N 0.1995(7) 0.5319(6) 0.8354(7) 0.039(3) Uani 1 1 d . . . . .
O7 O 0.1867(7) 0.2650(7) 0.4653(7) 0.069(2) Uani 1 1 d . U . . .
O6 O 0.1403(6) 0.3172(7) 0.5817(6) 0.066(2) Uani 1 1 d . U . . .
C00H C 0.2255(10) 0.4307(10) 0.9121(9) 0.054(2) Uani 1 1 d . U . . .
O8 O 0.3228(7) 0.3795(7) 0.4428(7) 0.066(2) Uani 1 1 d . U . . .
O12 O 0.3910(7) 0.1159(6) 0.2804(6) 0.066(2) Uani 1 1 d . U . . .
C00K C 0.1730(9) 0.4942(9) 0.8942(9) 0.050(2) Uani 1 1 d . U . . .
H00A H 0.1213 0.4688 0.8752 0.060 Uiso 1 1 calc R . . . .
H00B H 0.1669 0.5379 0.9437 0.060 Uiso 1 1 calc R . . . .
C00L C 0.4013(9) 0.4332(10) 0.7184(9) 0.054(3) Uani 1 1 d . U . . .
H00C H 0.4046 0.3853 0.7356 0.065 Uiso 1 1 calc R . . . .
H00D H 0.4508 0.4642 0.7338 0.065 Uiso 1 1 calc R . . . .
C00M C 0.2409(10) 0.5606(10) 0.5348(10) 0.061(3) Uani 1 1 d . U . . .
H00E H 0.2893 0.5926 0.5485 0.092 Uiso 1 1 calc GR . . . .
H00F H 0.2366 0.5316 0.4787 0.092 Uiso 1 1 calc GR . . . .
H00G H 0.2406 0.5221 0.5635 0.092 Uiso 1 1 calc GR . . . .
N2 N 0.5376(11) 0.0506(7) 0.3338(8) 0.078(5) Uani 1 1 d . U . . .
C00O C 0.6073(10) 0.2845(10) 0.3347(10) 0.064(3) Uani 1 1 d . U . . .
H00H H 0.6523 0.2599 0.3535 0.076 Uiso 1 1 calc R . . . .
H00I H 0.5890 0.3281 0.3791 0.076 Uiso 1 1 calc R . . . .
C00P C 0.1635(10) 0.6071(11) 0.6993(11) 0.063(2) Uani 1 1 d . U . . .
C00Q C 0.2406(10) 0.3583(10) 0.8564(9) 0.056(2) Uani 1 1 d . U . . .
C00R C 0.3830(10) 0.4076(10) 0.6271(10) 0.062(3) Uani 1 1 d . U . . .
H00J H 0.3853 0.4551 0.6093 0.075 Uiso 1 1 calc R . . . .
H00K H 0.4209 0.3686 0.5998 0.075 Uiso 1 1 calc R . . . .
C00S C 0.2777(9) 0.5739(9) 0.8638(10) 0.055(2) Uani 1 1 d . U . . .
H00L H 0.2808 0.5961 0.9213 0.066 Uiso 1 1 calc R . . . .
H00M H 0.2825 0.6194 0.8433 0.066 Uiso 1 1 calc R . . . .
C00T C 0.3878(11) 0.3775(10) 0.4151(10) 0.058(4) Uani 1 1 d . U . . .
C00U C 0.2563(10) 0.4477(10) 0.9912(9) 0.057(2) Uani 1 1 d . U . . .
H00U H 0.2478 0.4980 1.0291 0.069 Uiso 1 1 calc R . . . .
C00V C 0.6635(12) 0.1042(12) 0.4262(13) 0.081(2) Uani 1 1 d . U . . .
C00W C 0.3452(10) 0.5175(10) 0.8380(9) 0.055(2) Uani 1 1 d . U . . .
H00N H 0.3951 0.5477 0.8545 0.066 Uiso 1 1 calc R . . . .
H00O H 0.3440 0.4743 0.8619 0.066 Uiso 1 1 calc R . . . .
C00X C 0.6696(12) 0.1968(11) 0.5613(13) 0.076(2) Uani 1 1 d . U . . .
C00Y C 0.1417(10) 0.5944(10) 0.8312(10) 0.059(2) Uani 1 1 d . U . . .
H00P H 0.1383 0.6322 0.8846 0.070 Uiso 1 1 calc R . . . .
H00Q H 0.0905 0.5668 0.8147 0.070 Uiso 1 1 calc R . . . .
C00Z C 0.6345(12) 0.1689(11) 0.4890(13) 0.074(2) Uani 1 1 d . U . . .
C010 C 0.1688(10) 0.6192(11) 0.5573(11) 0.065(3) Uani 1 1 d . U . . .
C011 C 0.7687(13) 0.0952(12) 0.5078(14) 0.085(3) Uani 1 1 d . U . . .
C012 C 0.2980(11) 0.3908(10) 1.0114(10) 0.063(2) Uani 1 1 d . U . . .
C013 C 0.6358(11) 0.2686(11) 0.6301(12) 0.074(3) Uani 1 1 d . U . . .
C014 C 0.2809(10) 0.2956(10) 0.8781(10) 0.060(2) Uani 1 1 d . U . . .
C015 C 0.3363(12) 0.1588(11) 0.5186(11) 0.081(4) Uani 1 1 d . U . . .
H01A H 0.2822 0.1686 0.5325 0.097 Uiso 1 1 calc R . . . .
H01B H 0.3692 0.1674 0.5672 0.097 Uiso 1 1 calc R . . . .
C016 C 0.1659(10) 0.6562(11) 0.6490(10) 0.063(2) Uani 1 1 d . U . . .
C017 C 0.5557(10) 0.2418(10) 0.6477(11) 0.074(4) Uani 1 1 d . U . . .
H01C H 0.5223 0.2239 0.5995 0.112 Uiso 1 1 calc GR . . . .
H01D H 0.5324 0.2871 0.6856 0.112 Uiso 1 1 calc GR . . . .
H01E H 0.5619 0.1976 0.6691 0.112 Uiso 1 1 calc GR . . . .
C018 C 0.3083(10) 0.3155(10) 0.9551(10) 0.064(2) Uani 1 1 d . U . . .
H018 H 0.3357 0.2764 0.9710 0.077 Uiso 1 1 calc R . . . .
C019 C 0.5253(12) -0.0151(11) 0.3740(12) 0.088(2) Uani 1 1 d . U . . .
H01F H 0.5384 -0.0685 0.3387 0.106 Uiso 1 1 calc R . . . .
H01G H 0.5594 -0.0028 0.4224 0.106 Uiso 1 1 calc R . . . .
C01A C 0.1562(10) 0.6455(11) 0.7763(11) 0.064(2) Uani 1 1 d . U . . .
C01B C 0.6311(10) 0.3442(10) 0.6029(11) 0.067(4) Uani 1 1 d . U . . .
H01H H 0.6833 0.3616 0.5962 0.101 Uiso 1 1 calc GR . . . .
H01I H 0.6070 0.3877 0.6422 0.101 Uiso 1 1 calc GR . . . .
H01J H 0.6001 0.3309 0.5533 0.101 Uiso 1 1 calc GR . . . .
C01C C 0.3428(12) 0.0745(11) 0.4662(11) 0.085(3) Uani 1 1 d . U . . .
H01K H 0.3056 0.0635 0.4202 0.102 Uiso 1 1 calc R . . . .
H01L H 0.3315 0.0362 0.4941 0.102 Uiso 1 1 calc R . . . .
C01D C 0.6293(11) 0.3171(11) 0.2700(10) 0.075(4) Uani 1 1 d . U . . .
H01M H 0.6364 0.3763 0.2901 0.090 Uiso 1 1 calc R . . . .
H01N H 0.6778 0.2935 0.2480 0.090 Uiso 1 1 calc R . . . .
C01E C 0.6236(13) 0.0720(12) 0.3463(12) 0.086(2) Uani 1 1 d . U . . .
H01O H 0.6508 0.0231 0.3180 0.103 Uiso 1 1 calc R . . . .
H01P H 0.6329 0.1120 0.3197 0.103 Uiso 1 1 calc R . . . .
C01G C 0.5153(11) 0.2351(11) 0.2286(10) 0.071(3) Uani 1 1 d . U . . .
H01Q H 0.4620 0.2546 0.2344 0.085 Uiso 1 1 calc R . . . .
H01R H 0.5140 0.1833 0.1857 0.085 Uiso 1 1 calc R . . . .
C01H C 0.1551(10) 0.7271(11) 0.8084(11) 0.069(2) Uani 1 1 d . U . . .
H01S H 0.1513 0.7509 0.8628 0.082 Uiso 1 1 calc R . . . .
C01I C 0.5182(13) 0.0167(12) 0.2473(11) 0.096(3) Uani 1 1 d . U . . .
H01T H 0.5513 -0.0297 0.2262 0.116 Uiso 1 1 calc R . . . .
H01U H 0.5326 0.0580 0.2239 0.116 Uiso 1 1 calc R . . . .
C01J C 0.1661(10) 0.7397(11) 0.6848(11) 0.069(2) Uani 1 1 d . U . . .
H01V H 0.1712 0.7722 0.6526 0.083 Uiso 1 1 calc R . . . .
C01K C 0.3730(10) 0.0431(6) 0.2292(7) 0.106(3) Uani 1 1 d D U . . .
C01F C 0.2993(9) 0.0154(9) 0.1913(9) 0.111(3) Uani 1 1 d DG U . . .
C11 C 0.2877(8) -0.0659(10) 0.1436(8) 0.119(3) Uani 1 1 d G U . . .
H11 H 0.2384 -0.0844 0.1182 0.143 Uiso 1 1 calc DR . . . .
C01O C 0.3498(10) -0.1194(7) 0.1340(7) 0.113(3) Uani 1 1 d DG U . . .
C022 C 0.4234(9) -0.0917(8) 0.1720(8) 0.111(3) Uani 1 1 d DG U . . .
H022 H 0.4649 -0.1275 0.1655 0.133 Uiso 1 1 calc DR . . . .
C024 C 0.4351(8) -0.0104(8) 0.2196(7) 0.100(3) Uani 1 1 d DG U . . .
C01L C 0.7418(12) 0.1619(11) 0.5752(13) 0.083(2) Uani 1 1 d . U . . .
H01W H 0.7706 0.1802 0.6241 0.099 Uiso 1 1 calc R . . . .
C01M C 0.3423(12) 0.2140(11) 0.7572(11) 0.084(4) Uani 1 1 d . U . . .
H01X H 0.3166 0.2405 0.7229 0.127 Uiso 1 1 calc GR . . . .
H01Y H 0.3531 0.1586 0.7269 0.127 Uiso 1 1 calc GR . . . .
H H 0.3909 0.2430 0.7804 0.127 Uiso 1 1 calc GR . . . .
C01N C 0.7311(12) 0.0674(12) 0.4409(13) 0.086(2) Uani 1 1 d . U . . .
H01Z H 0.7492 0.0223 0.4019 0.103 Uiso 1 1 calc R . . . .
C01P C 0.1598(11) 0.7768(11) 0.7599(12) 0.071(2) Uani 1 1 d . U . . .
C01Q C 0.1760(10) 0.6797(11) 0.5136(11) 0.073(4) Uani 1 1 d . U . . .
H01 H 0.2232 0.7128 0.5330 0.110 Uiso 1 1 calc GR . . . .
HA H 0.1311 0.7141 0.5218 0.110 Uiso 1 1 calc GR . . . .
HB H 0.1782 0.6509 0.4578 0.110 Uiso 1 1 calc GR . . . .
C01R C 0.2914(11) 0.2140(10) 0.8197(10) 0.064(3) Uani 1 1 d . U . . .
C01S C 0.4404(13) -0.0159(12) 0.3932(12) 0.092(3) Uani 1 1 d . U . . .
H0AA H 0.4060 -0.0320 0.3448 0.111 Uiso 1 1 calc R . . . .
HC H 0.4317 -0.0541 0.4219 0.111 Uiso 1 1 calc R . . . .
C01T C 0.1309(10) 0.2775(13) 0.5108(10) 0.078(6) Uani 1 1 d . U . . .
C01U C 0.4115(11) 0.4480(11) 0.3898(12) 0.084(5) Uani 1 1 d . U . . .
H1AA H 0.4678 0.4503 0.3886 0.126 Uiso 1 1 calc GR . . . .
HD H 0.3944 0.4980 0.4268 0.126 Uiso 1 1 calc GR . . . .
HE H 0.3875 0.4414 0.3378 0.126 Uiso 1 1 calc GR . . . .
C01V C 0.2114(11) 0.1810(11) 0.7816(10) 0.082(4) Uani 1 1 d . U . . .
H2AA H 0.1982 0.1329 0.7947 0.123 Uiso 1 1 calc GR . . . .
HF H 0.2120 0.1673 0.7250 0.123 Uiso 1 1 calc GR . . . .
HG H 0.1729 0.2218 0.8009 0.123 Uiso 1 1 calc DGR . . . .
C01W C 0.0557(10) 0.2380(14) 0.4772(10) 0.097(7) Uani 1 1 d . U . . .
H3AA H 0.0546 0.2214 0.4203 0.145 Uiso 1 1 calc GR . . . .
HH H 0.0143 0.2756 0.4955 0.145 Uiso 1 1 calc GR . . . .
HI H 0.0481 0.1907 0.4936 0.145 Uiso 1 1 calc GR . . . .
C01X C -0.0073(13) 0.4362(15) 0.6858(14) 0.109(4) Uani 1 1 d . U . . .
H4AA H -0.0122 0.4080 0.6289 0.131 Uiso 1 1 calc R . . . .
HJ H 0.0004 0.4943 0.6946 0.131 Uiso 1 1 calc R . . . .
C01Y C 0.0925(10) 0.5639(11) 0.5249(11) 0.078(4) Uani 1 1 d . U . . .
H5AA H 0.0955 0.5349 0.4693 0.117 Uiso 1 1 calc GR . . . .
HK H 0.0471 0.5977 0.5325 0.117 Uiso 1 1 calc GR . . . .
HL H 0.0881 0.5253 0.5532 0.117 Uiso 1 1 calc GR . . . .
C01Z C 0.6934(11) 0.2898(12) 0.7025(11) 0.087(4) Uani 1 1 d . U . . .
H6AA H 0.6969 0.2441 0.7220 0.131 Uiso 1 1 calc GR . . . .
HM H 0.6756 0.3366 0.7431 0.131 Uiso 1 1 calc GR . . . .
HN H 0.7444 0.3023 0.6882 0.131 Uiso 1 1 calc GR . . . .
C020 C 0.5648(11) 0.2935(12) 0.2111(11) 0.079(4) Uani 1 1 d . U . . .
H02A H 0.5349 0.3412 0.2111 0.095 Uiso 1 1 calc R . . . .
H02B H 0.5844 0.2696 0.1589 0.095 Uiso 1 1 calc R . . . .
C021 C 0.1540(10) 0.8692(11) 0.7973(12) 0.079(3) Uani 1 1 d D U . . .
C023 C 0.3314(12) 0.4129(11) 1.0978(10) 0.069(3) Uani 1 1 d . U . . .
C025 C 0.2933(12) 0.4766(12) 1.1565(10) 0.090(4) Uani 1 1 d . U . . .
H02C H 0.2898 0.5244 1.1402 0.134 Uiso 1 1 calc GR . . . .
H02D H 0.3235 0.4899 1.2066 0.134 Uiso 1 1 calc GR . . . .
H02E H 0.2413 0.4579 1.1620 0.134 Uiso 1 1 calc GR . . . .
C026 C 0.3244(12) 0.1534(11) 0.8588(11) 0.086(4) Uani 1 1 d . U . . .
H02F H 0.3784 0.1682 0.8774 0.128 Uiso 1 1 calc GR . . . .
H02G H 0.3214 0.0992 0.8208 0.128 Uiso 1 1 calc GR . . . .
H02H H 0.2942 0.1546 0.9029 0.128 Uiso 1 1 calc GR . . . .
C027 C 0.0253(13) 0.3324(15) 0.7436(14) 0.109(4) Uani 1 1 d . U . . .
H02I H 0.0333 0.2816 0.7014 0.131 Uiso 1 1 calc R . . . .
H02J H 0.0529 0.3299 0.7920 0.131 Uiso 1 1 calc R . . . .
C02A C 0.2588(15) 0.1472(14) 0.1707(13) 0.125(5) Uani 1 1 d . U . . .
H02K H 0.3150 0.1555 0.1791 0.188 Uiso 1 1 calc GR . . . .
H02L H 0.2337 0.1965 0.1996 0.188 Uiso 1 1 calc GR . . . .
H02M H 0.2438 0.1335 0.1150 0.188 Uiso 1 1 calc GR . . . .
C02B C 0.3996(15) -0.2801(13) 0.0730(13) 0.157(6) Uani 1 1 d D U . . .
H02N H 0.4507 -0.2588 0.0680 0.235 Uiso 1 1 calc DGR . . . .
H02O H 0.3846 -0.3253 0.0261 0.235 Uiso 1 1 calc DGR . . . .
H02P H 0.4016 -0.2985 0.1185 0.235 Uiso 1 1 calc GR . . . .
C02C C 0.2320(12) 0.9086(13) 0.7991(14) 0.113(5) Uani 1 1 d D U . . .
H02Q H 0.2533 0.9311 0.8531 0.169 Uiso 1 1 calc GR . . . .
H02R H 0.2264 0.9517 0.7761 0.169 Uiso 1 1 calc GR . . . .
H02S H 0.2669 0.8687 0.7692 0.169 Uiso 1 1 calc GR . . . .
C02D C 0.2105(15) 0.1164(14) 0.2917(13) 0.125(5) Uani 1 1 d . U . . .
H02T H 0.2299 0.0820 0.3212 0.188 Uiso 1 1 calc GR . . . .
H02U H 0.1542 0.1191 0.2930 0.188 Uiso 1 1 calc GR . . . .
H02V H 0.2337 0.1705 0.3149 0.188 Uiso 1 1 calc GR . . . .
C02E C 0.3390(15) -0.2126(11) 0.0833(13) 0.126(4) Uani 1 1 d D U . . .
C02G C 0.2339(13) 0.0785(13) 0.1994(14) 0.118(4) Uani 1 1 d D U . . .
C02H C -0.0820(14) 0.4211(16) 0.7233(15) 0.123(5) Uani 1 1 d . U . . .
H02W H -0.1267 0.4078 0.6844 0.148 Uiso 1 1 calc R . . . .
H02X H -0.0937 0.4692 0.7670 0.148 Uiso 1 1 calc R . . . .
C02I C 0.3393(13) 0.3405(12) 1.1262(12) 0.103(5) Uani 1 1 d D U . . .
H02Y H 0.2895 0.3114 1.1178 0.155 Uiso 1 1 calc GR . . . .
HO H 0.3556 0.3587 1.1818 0.155 Uiso 1 1 calc GR . . . .
HP H 0.3780 0.3048 1.0971 0.155 Uiso 1 1 calc GR . . . .
C02J C 0.1585(16) 0.0389(15) 0.1455(14) 0.145(6) Uani 1 1 d . U . . .
H02Z H 0.1736 0.0048 0.0946 0.217 Uiso 1 1 calc GR . . . .
HQ H 0.1254 0.0812 0.1387 0.217 Uiso 1 1 calc GR . . . .
HR H 0.1303 0.0062 0.1701 0.217 Uiso 1 1 calc DGR . . . .
C02L C 0.1214(13) 0.8993(13) 0.8780(10) 0.112(5) Uani 1 1 d D U . . .
H02 H 0.0768 0.8653 0.8791 0.168 Uiso 1 1 calc DGR . . . .
HS H 0.1054 0.9548 0.8886 0.168 Uiso 1 1 calc DGR . . . .
HT H 0.1613 0.8969 0.9177 0.168 Uiso 1 1 calc GR . . . .
C02Q C 0.2638(16) -0.2464(16) 0.0899(15) 0.144(5) Uani 1 1 d . U . . .
H7AA H 0.2702 -0.2999 0.0948 0.216 Uiso 1 1 calc GR . . . .
HU H 0.2302 -0.2507 0.0432 0.216 Uiso 1 1 calc GR . . . .
HV H 0.2404 -0.2115 0.1359 0.216 Uiso 1 1 calc GR . . . .
C7 C 0.8542(13) 0.0721(13) 0.5474(15) 0.098(3) Uani 1 1 d . U . . .
C8 C 0.9192(13) 0.1264(14) 0.5433(15) 0.121(5) Uani 1 1 d . U . . .
H8A H 0.9269 0.1198 0.4886 0.181 Uiso 1 1 calc GR . . . .
H8B H 0.9666 0.1127 0.5679 0.181 Uiso 1 1 calc GR . . . .
H8C H 0.9069 0.1822 0.5705 0.181 Uiso 1 1 calc GR . . . .
C12 C 0.8654(13) -0.0127(13) 0.5059(12) 0.120(5) Uani 1 1 d D U . . .
H12A H 0.8359 -0.0457 0.5292 0.180 Uiso 1 1 calc DGR . . . .
H12B H 0.9203 -0.0243 0.5096 0.180 Uiso 1 1 calc DGR . . . .
H12C H 0.8473 -0.0250 0.4511 0.180 Uiso 1 1 calc GR . . . .
C23 C 0.8644(13) 0.0753(14) 0.6396(11) 0.126(5) Uani 1 1 d D U . . .
H23A H 0.8748 0.1309 0.6730 0.190 Uiso 1 1 calc GR . . . .
H23B H 0.9077 0.0422 0.6465 0.190 Uiso 1 1 calc DGR . . . .
H23C H 0.8169 0.0548 0.6538 0.190 Uiso 1 1 calc DGR . . . .
C10 C -0.0626(14) 0.3433(15) 0.7554(15) 0.121(5) Uani 1 1 d . U . . .
H10A H -0.0731 0.3560 0.8109 0.145 Uiso 1 1 calc R . . . .
H10B H -0.0931 0.2945 0.7242 0.145 Uiso 1 1 calc R . . . .
C40 C 0.0989(13) 0.8991(14) 0.7460(11) 0.128(5) Uani 1 1 d D U . . .
H40A H 0.1061 0.8697 0.6913 0.192 Uiso 1 1 calc GR . . . .
H40B H 0.1090 0.9565 0.7561 0.192 Uiso 1 1 calc DGR . . . .
H40C H 0.0457 0.8905 0.7574 0.192 Uiso 1 1 calc DGR . . . .
C34 C 0.4114(13) 0.4343(13) 1.0967(13) 0.114(5) Uani 1 1 d D U . . .
H34A H 0.4440 0.3964 1.1128 0.171 Uiso 1 1 calc GR . . . .
H34B H 0.4224 0.4887 1.1327 0.171 Uiso 1 1 calc GR . . . .
H34C H 0.4225 0.4322 1.0439 0.171 Uiso 1 1 calc GR . . . .
C5 C 0.3325(16) -0.2085(15) -0.0060(14) 0.150(5) Uani 1 1 d D U . . .
H5A H 0.3089 -0.1582 -0.0062 0.225 Uiso 1 1 calc GR . . . .
H5B H 0.3006 -0.2540 -0.0398 0.225 Uiso 1 1 calc DGR . . . .
H5C H 0.3843 -0.2108 -0.0252 0.225 Uiso 1 1 calc DGR . . . .

loop_
_atom_site_aniso_label
_atom_site_aniso_U_11
_atom_site_aniso_U_22
_atom_site_aniso_U_33
_atom_site_aniso_U_23
_atom_site_aniso_U_13
_atom_site_aniso_U_12
Sm1 0.0491(5) 0.0369(5) 0.0344(5) 0.0109(4) 0.0036(4) -0.0069(4)
Sm2 0.0720(6) 0.0229(4) 0.0328(5) 0.0033(4) 0.0162(4) -0.0058(4)
Zn1 0.0522(12) 0.0543(12) 0.0352(10) 0.0109(9) 0.0060(9) 0.0002(9)
O14 0.080(4) 0.031(4) 0.044(4) 0.009(4) 0.019(4) 0.000(4)
O5 0.048(4) 0.048(4) 0.044(4) 0.007(3) 0.010(3) -0.008(3)
O2 0.051(4) 0.058(4) 0.042(4) 0.015(4) 0.006(4) -0.008(4)
O10 0.066(4) 0.041(4) 0.046(4) 0.013(3) 0.019(3) -0.003(3)
O3 0.051(5) 0.050(5) 0.045(4) 0.009(4) 0.009(4) 0.000(4)
O13 0.077(5) 0.033(4) 0.034(4) 0.012(4) 0.017(4) -0.006(4)
O11 0.090(5) 0.032(4) 0.056(5) 0.010(4) 0.027(4) -0.008(4)
O9 0.077(4) 0.042(4) 0.052(4) 0.014(4) 0.020(4) 0.002(4)
O1 0.057(4) 0.067(4) 0.057(4) -0.007(4) 0.010(4) -0.012(4)
O4 0.060(4) 0.047(4) 0.046(4) 0.009(4) 0.013(4) -0.008(4)
N1 0.053(8) 0.019(6) 0.045(7) 0.010(6) -0.011(6) -0.003(5)
O7 0.063(5) 0.075(5) 0.058(4) 0.007(4) 0.008(4) -0.005(4)
O6 0.064(4) 0.071(4) 0.052(4) 0.002(4) 0.015(4) -0.018(4)
C00H 0.078(4) 0.042(4) 0.050(4) 0.025(3) 0.014(4) 0.011(4)
O8 0.070(5) 0.063(5) 0.066(4) 0.020(4) 0.016(4) 0.011(4)
O12 0.092(5) 0.044(4) 0.053(4) 0.001(4) 0.012(4) -0.011(4)
C00K 0.072(4) 0.038(4) 0.050(4) 0.027(4) 0.015(4) 0.011(4)
C00L 0.059(6) 0.044(5) 0.056(6) 0.009(5) 0.008(5) 0.006(5)
C00M 0.075(7) 0.068(7) 0.055(7) 0.039(6) 0.009(6) -0.002(6)
N2 0.165(16) 0.019(7) 0.043(8) -0.005(7) 0.028(9) -0.004(8)
C00O 0.085(7) 0.059(6) 0.068(6) 0.049(5) 0.006(5) -0.018(5)
C00P 0.073(4) 0.054(4) 0.073(4) 0.035(4) 0.016(4) 0.010(4)
C00Q 0.082(4) 0.043(4) 0.051(4) 0.024(4) 0.012(4) 0.010(4)
C00R 0.068(6) 0.049(6) 0.064(6) 0.008(6) 0.016(6) 0.002(5)
C00S 0.072(4) 0.042(4) 0.059(4) 0.024(3) 0.015(4) 0.010(3)
C00T 0.073(8) 0.039(7) 0.070(8) 0.026(7) 0.022(7) 0.010(7)
C00U 0.083(4) 0.046(4) 0.049(4) 0.023(4) 0.010(4) 0.011(4)
C00V 0.106(5) 0.058(4) 0.096(5) 0.046(4) 0.023(4) -0.001(4)
C00W 0.068(4) 0.043(4) 0.055(4) 0.018(4) 0.010(4) 0.008(4)
C00X 0.093(5) 0.055(4) 0.099(5) 0.050(4) 0.017(4) 0.000(4)
C00Y 0.071(4) 0.048(4) 0.068(4) 0.032(4) 0.015(4) 0.015(4)
C00Z 0.093(4) 0.053(4) 0.095(5) 0.048(4) 0.016(4) 0.006(4)
C010 0.075(5) 0.062(5) 0.075(5) 0.044(5) 0.011(5) 0.008(5)
C011 0.100(5) 0.062(5) 0.110(5) 0.048(4) 0.022(5) 0.000(4)
C012 0.089(5) 0.051(4) 0.052(4) 0.021(4) 0.010(4) 0.013(4)
C013 0.087(6) 0.055(5) 0.093(6) 0.045(5) 0.002(5) -0.002(5)
C014 0.088(5) 0.045(4) 0.052(4) 0.022(4) 0.015(4) 0.016(4)
C015 0.122(8) 0.055(7) 0.073(7) 0.029(6) 0.026(7) -0.021(7)
C016 0.073(4) 0.056(4) 0.074(4) 0.039(4) 0.018(4) 0.012(4)
C017 0.091(8) 0.053(7) 0.089(8) 0.034(7) 0.019(7) -0.003(7)
C018 0.091(5) 0.052(4) 0.054(4) 0.021(4) 0.011(4) 0.016(4)
C019 0.127(5) 0.062(4) 0.087(4) 0.035(4) 0.026(4) -0.016(4)
C01A 0.074(4) 0.051(4) 0.077(4) 0.033(4) 0.019(4) 0.013(4)
C01B 0.084(8) 0.044(6) 0.091(7) 0.046(6) 0.008(7) 0.002(6)
C01C 0.126(7) 0.058(6) 0.079(6) 0.029(6) 0.029(6) -0.023(6)
C01D 0.088(8) 0.073(7) 0.075(7) 0.042(6) 0.001(6) -0.025(6)
C01E 0.115(5) 0.062(4) 0.092(4) 0.037(4) 0.024(4) -0.008(4)
C01G 0.085(8) 0.072(7) 0.066(7) 0.039(6) -0.003(6) -0.024(6)
C01H 0.081(4) 0.056(4) 0.080(4) 0.033(4) 0.021(4) 0.014(4)
C01I 0.143(5) 0.071(4) 0.081(4) 0.031(4) 0.026(4) -0.025(4)
C01J 0.081(5) 0.060(4) 0.081(4) 0.039(4) 0.021(4) 0.014(4)
C01K 0.157(6) 0.084(5) 0.079(5) 0.025(4) 0.019(5) -0.040(5)
C01F 0.161(6) 0.087(5) 0.082(5) 0.021(5) 0.018(5) -0.046(5)
C11 0.169(6) 0.093(5) 0.087(5) 0.017(5) 0.015(5) -0.045(5)
C01O 0.165(6) 0.087(5) 0.083(5) 0.022(5) 0.022(5) -0.043(5)
C022 0.161(5) 0.085(5) 0.085(4) 0.024(4) 0.024(5) -0.037(4)
C024 0.151(5) 0.074(5) 0.078(4) 0.028(4) 0.023(4) -0.033(4)
C01L 0.096(5) 0.061(4) 0.107(5) 0.049(4) 0.014(4) -0.001(4)
C01M 0.121(8) 0.057(7) 0.073(7) 0.015(7) 0.024(7) 0.029(7)
C01N 0.103(5) 0.064(4) 0.106(5) 0.045(4) 0.022(4) 0.000(4)
C01P 0.082(4) 0.056(4) 0.084(4) 0.033(4) 0.019(4) 0.015(4)
C01Q 0.075(8) 0.074(8) 0.086(8) 0.045(7) 0.011(7) 0.016(7)
C01R 0.094(5) 0.049(5) 0.054(5) 0.022(4) 0.016(4) 0.015(4)
C01S 0.138(5) 0.064(5) 0.080(5) 0.029(4) 0.026(5) -0.025(4)
C01T 0.050(10) 0.125(15) 0.034(9) -0.008(10) -0.003(8) -0.043(10)
C01U 0.103(13) 0.054(10) 0.114(13) 0.047(10) 0.043(11) 0.015(9)
C01V 0.123(8) 0.052(7) 0.065(7) 0.008(7) 0.020(7) 0.009(7)
C01W 0.060(11) 0.149(17) 0.049(10) -0.010(11) -0.009(9) -0.029(11)
C01X 0.104(6) 0.123(7) 0.112(7) 0.054(6) -0.003(5) 0.002(5)
C01Y 0.084(8) 0.083(7) 0.077(7) 0.039(7) 0.008(7) -0.001(7)
C01Z 0.100(8) 0.072(7) 0.098(8) 0.042(7) -0.010(7) 0.006(7)
C020 0.097(8) 0.083(7) 0.072(7) 0.046(6) 0.002(6) -0.024(7)
C021 0.091(5) 0.062(5) 0.092(5) 0.030(5) 0.022(5) 0.018(5)
C023 0.093(5) 0.060(5) 0.057(5) 0.022(5) 0.005(5) 0.013(5)
C025 0.130(8) 0.079(8) 0.055(7) 0.015(7) 0.000(7) 0.022(7)
C026 0.130(9) 0.056(7) 0.067(8) 0.011(7) 0.023(7) 0.022(7)
C027 0.110(7) 0.115(6) 0.115(7) 0.056(5) 0.011(5) -0.012(5)
C02A 0.174(9) 0.104(8) 0.087(8) 0.018(8) 0.000(8) -0.047(8)
C02B 0.202(10) 0.129(9) 0.114(9) 0.002(9) 0.020(9) -0.042(9)
C02C 0.116(8) 0.076(8) 0.129(8) 0.003(8) 0.033(8) 0.014(8)
C02D 0.159(9) 0.108(8) 0.096(8) 0.019(8) 0.003(8) -0.052(8)
C02E 0.179(7) 0.099(6) 0.090(6) 0.015(6) 0.022(6) -0.048(6)
C02G 0.163(7) 0.097(6) 0.084(6) 0.016(6) 0.006(6) -0.054(6)
C02H 0.115(7) 0.131(7) 0.124(7) 0.044(6) 0.005(6) -0.004(6)
C02I 0.130(8) 0.083(8) 0.082(8) 0.007(7) 0.002(8) 0.016(8)
C02J 0.174(10) 0.119(9) 0.113(9) 0.001(9) -0.003(9) -0.055(9)
C02L 0.124(8) 0.080(8) 0.121(8) 0.013(8) 0.036(8) 0.018(8)
C02Q 0.196(9) 0.115(9) 0.105(8) 0.013(8) 0.010(9) -0.048(8)
C7 0.103(6) 0.073(5) 0.125(6) 0.040(5) 0.019(5) 0.000(5)
C8 0.110(8) 0.093(8) 0.157(9) 0.037(8) 0.011(8) 0.006(8)
C12 0.114(8) 0.089(8) 0.154(9) 0.034(8) 0.013(8) 0.010(8)
C23 0.116(9) 0.106(9) 0.156(9) 0.042(9) 0.004(9) 0.017(8)
C10 0.114(7) 0.129(7) 0.124(7) 0.046(6) 0.007(6) -0.004(6)
C40 0.127(8) 0.101(8) 0.136(8) 0.011(8) 0.006(8) 0.018(8)
C34 0.129(8) 0.107(8) 0.086(8) 0.004(8) -0.006(8) -0.003(8)
C5 0.208(9) 0.120(9) 0.104(8) 0.011(8) 0.013(9) -0.048(8)

loop_
_atom_type_symbol
_atom_type_description
_atom_type_scat_dispersion_real
_atom_type_scat_dispersion_imag
_atom_type_scat_source
C C 0.0033 0.0016 'International Tables Vol C Tables 4.2.6.8 and 6.1.1.4'
H H 0.0000 0.0000 'International Tables Vol C Tables 4.2.6.8 and 6.1.1.4'
N N 0.0061 0.0033 'International Tables Vol C Tables 4.2.6.8 and 6.1.1.4'
O O 0.0106 0.0060 'International Tables Vol C Tables 4.2.6.8 and 6.1.1.4'
Sm Sm -0.1638 3.4418 'International Tables Vol C Tables 4.2.6.8 and 6.1.1.4'
Zn Zn 0.2839 1.4301 'International Tables Vol C Tables 4.2.6.8 and 6.1.1.4'

loop_
_geom_angle_atom_site_label_1
_geom_angle_atom_site_label_2
_geom_angle_atom_site_label_3
_geom_angle
_geom_angle_site_symmetry_1
_geom_angle_site_symmetry_3
_geom_angle_publ_flag
O5 Sm1 O3 65.6(3) . . ?
O5 Sm1 O1 150.3(3) . . ?
O5 Sm1 N1 130.5(3) . . ?
O5 Sm1 O6 77.1(3) . . ?
O2 Sm1 O5 103.1(3) . . ?
O2 Sm1 O3 91.1(3) . . ?
O2 Sm1 O1 82.4(4) . . ?
O2 Sm1 O4 149.0(4) . . ?
O2 Sm1 N1 74.2(3) . . ?
O2 Sm1 O6 98.3(4) . . ?
O3 Sm1 N1 65.1(3) . . ?
O1 Sm1 O3 144.1(3) . . ?
O1 Sm1 N1 79.2(3) . . ?
O4 Sm1 O5 103.8(4) . . ?
O4 Sm1 O3 86.2(3) . . ?
O4 Sm1 O1 81.9(4) . . ?
O4 Sm1 N1 76.7(3) . . ?
O4 Sm1 O6 102.4(4) . . ?
O6 Sm1 O3 142.7(3) . . ?
O6 Sm1 O1 73.2(4) . . ?
O6 Sm1 N1 152.2(4) . . ?
O14 Sm2 O10 102.3(4) . . ?
O14 Sm2 O13 84.3(3) . . ?
O14 Sm2 O11 86.1(4) . . ?
O14 Sm2 O9 100.6(4) . . ?
O14 Sm2 O12 150.5(4) . . ?
O14 Sm2 N2 75.1(4) . . ?
O10 Sm2 O13 150.5(3) . . ?
O10 Sm2 O11 66.5(3) . . ?
O10 Sm2 O9 78.4(3) . . ?
O10 Sm2 N2 131.1(4) . . ?
O13 Sm2 N2 78.4(4) . . ?
O11 Sm2 O13 143.0(3) . . ?
O11 Sm2 N2 64.6(4) . . ?
O9 Sm2 O13 72.2(3) . . ?
O9 Sm2 O11 144.8(4) . . ?
O9 Sm2 N2 150.6(4) . . ?
O12 Sm2 O10 101.5(4) . . ?
O12 Sm2 O13 83.6(4) . . ?
O12 Sm2 O11 87.5(4) . . ?
O12 Sm2 O9 101.1(4) . . ?
O12 Sm2 N2 76.2(5) . . ?
O5 Zn1 O10 109.2(4) . . ?
O5 Zn1 O7 113.0(4) . . ?
O10 Zn1 O7 106.2(5) . . ?
O8 Zn1 O5 106.1(5) . . ?
O8 Zn1 O10 113.1(4) . . ?
O8 Zn1 O7 109.4(5) . . ?
C00Z O14 Sm2 147.5(11) . . ?
Zn1 O5 Sm1 125.2(5) . . ?
C00R O5 Sm1 124.4(8) . . ?
C00R O5 Zn1 107.8(8) . . ?
C00P O2 Sm1 143.7(10) . . ?
Zn1 O10 Sm2 123.9(5) . . ?
C015 O10 Sm2 122.7(10) . . ?
C015 O10 Zn1 112.9(10) . . ?
C00L O3 Sm1 112.0(8) . . ?
C00W O3 Sm1 116.2(9) . . ?
C00W O3 C00L 114.1(11) . . ?
C00O O13 Sm2 118.4(8) . . ?
C01G O13 Sm2 121.7(9) . . ?
C01G O13 C00O 108.9(11) . . ?
C01C O11 Sm2 108.5(9) . . ?
C01S O11 Sm2 118.8(9) . . ?
C01S O11 C01C 112.6(13) . . ?
C00T O9 Sm2 151.9(11) . . ?
C01X O1 Sm1 126.6(12) . . ?
C01X O1 C027 106.0(15) . . ?
C027 O1 Sm1 121.0(11) . . ?
C00Q O4 Sm1 141.0(9) . . ?
C00K N1 Sm1 108.7(8) . . ?
C00K N1 C00S 109.6(11) . . ?
C00S N1 Sm1 112.5(9) . . ?
C00Y N1 Sm1 110.3(9) . . ?
C00Y N1 C00K 107.3(11) . . ?
C00Y N1 C00S 108.2(11) . . ?
C01T O7 Zn1 123.6(10) . . ?
C01T O6 Sm1 155.4(11) . . ?
C00Q C00H C00K 122.8(14) . . ?
C00Q C00H C00U 119.9(15) . . ?
C00U C00H C00K 117.2(14) . . ?
C00T O8 Zn1 122.2(11) . . ?
C01K O12 Sm2 144.9(11) . . ?
N1 C00K C00H 117.2(12) . . ?
N1 C00K H00A 108.0 . . ?
N1 C00K H00B 108.0 . . ?
C00H C00K H00A 108.0 . . ?
C00H C00K H00B 108.0 . . ?
H00A C00K H00B 107.2 . . ?
O3 C00L H00C 110.6 . . ?
O3 C00L H00D 110.6 . . ?
O3 C00L C00R 105.8(12) . . ?
H00C C00L H00D 108.7 . . ?
C00R C00L H00C 110.6 . . ?
C00R C00L H00D 110.6 . . ?
H00E C00M H00F 109.5 . . ?
H00E C00M H00G 109.5 . . ?
H00F C00M H00G 109.5 . . ?
C010 C00M H00E 109.5 . . ?
C010 C00M H00F 109.5 . . ?
C010 C00M H00G 109.5 . . ?
C019 N2 Sm2 114.4(11) . . ?
C01E N2 Sm2 109.4(10) . . ?
C01E N2 C019 105.6(15) . . ?
C01I N2 Sm2 108.9(12) . . ?
C01I N2 C019 110.9(13) . . ?
C01I N2 C01E 107.5(15) . . ?
O13 C00O H00H 110.6 . . ?
O13 C00O H00I 110.6 . . ?
O13 C00O C01D 105.7(13) . . ?
H00H C00O H00I 108.7 . . ?
C01D C00O H00H 110.6 . . ?
C01D C00O H00I 110.6 . . ?
O2 C00P C016 120.7(16) . . ?
C01A C00P O2 121.9(16) . . ?
C01A C00P C016 117.3(17) . . ?
O4 C00Q C014 120.7(14) . . ?
C00H C00Q O4 118.4(14) . . ?
C00H C00Q C014 120.9(15) . . ?
O5 C00R C00L 106.5(13) . . ?
O5 C00R H00J 110.4 . . ?
O5 C00R H00K 110.4 . . ?
C00L C00R H00J 110.4 . . ?
C00L C00R H00K 110.4 . . ?
H00J C00R H00K 108.6 . . ?
N1 C00S H00L 109.1 . . ?
N1 C00S H00M 109.1 . . ?
N1 C00S C00W 112.6(13) . . ?
H00L C00S H00M 107.8 . . ?
C00W C00S H00L 109.1 . . ?
C00W C00S H00M 109.1 . . ?
O9 C00T O8 124.8(15) . . ?
O9 C00T C01U 117.4(16) . . ?
O8 C00T C01U 117.5(16) . . ?
C00H C00U H00U 120.3 . . ?
C012 C00U C00H 119.5(16) . . ?
C012 C00U H00U 120.3 . . ?
C00Z C00V C01E 124(2) . . ?
C01N C00V C00Z 119(2) . . ?
C01N C00V C01E 117(2) . . ?
O3 C00W C00S 107.3(12) . . ?
O3 C00W H00N 110.3 . . ?
O3 C00W H00O 110.3 . . ?
C00S C00W H00N 110.3 . . ?
C00S C00W H00O 110.3 . . ?
H00N C00W H00O 108.5 . . ?
C00Z C00X C013 122.7(19) . . ?
C00Z C00X C01L 117(2) . . ?
C01L C00X C013 119.8(19) . . ?
N1 C00Y H00P 107.7 . . ?
N1 C00Y H00Q 107.7 . . ?
N1 C00Y C01A 118.5(13) . . ?
H00P C00Y H00Q 107.1 . . ?
C01A C00Y H00P 107.7 . . ?
C01A C00Y H00Q 107.7 . . ?
O14 C00Z C00V 114.6(18) . . ?
C00X C00Z O14 121.7(19) . . ?
C00X C00Z C00V 124(2) . . ?
C016 C010 C00M 111.0(13) . . ?
C016 C010 C01Y 107.4(14) . . ?
C01Q C010 C00M 106.1(14) . . ?
C01Q C010 C016 115.9(15) . . ?
C01Q C010 C01Y 109.8(14) . . ?
C01Y C010 C00M 106.3(14) . . ?
C01L C011 C7 101.4(18) . . ?
C01N C011 C01L 124(2) . . ?
C01N C011 C7 134(2) . . ?
C00U C012 C018 119.7(16) . . ?
C00U C012 C023 117.4(16) . . ?
C018 C012 C023 122.8(16) . . ?
C017 C013 C00X 109.0(15) . . ?
C017 C013 C01B 112.1(15) . . ?
C01B C013 C00X 107.8(15) . . ?
C01Z C013 C00X 108.9(16) . . ?
C01Z C013 C017 111.7(17) . . ?
C01Z C013 C01B 107.1(15) . . ?
C00Q C014 C01R 121.7(15) . . ?
C018 C014 C00Q 115.9(16) . . ?
C018 C014 C01R 122.4(16) . . ?
O10 C015 H01A 109.7 . . ?
O10 C015 H01B 109.7 . . ?
O10 C015 C01C 109.7(14) . . ?
H01A C015 H01B 108.2 . . ?
C01C C015 H01A 109.7 . . ?
C01C C015 H01B 109.7 . . ?
C00P C016 C010 122.8(16) . . ?
C01J C016 C00P 117.0(17) . . ?
C01J C016 C010 120.2(16) . . ?
C013 C017 H01C 109.5 . . ?
C013 C017 H01D 109.5 . . ?
C013 C017 H01E 109.5 . . ?
H01C C017 H01D 109.5 . . ?
H01C C017 H01E 109.5 . . ?
H01D C017 H01E 109.5 . . ?
C012 C018 H018 118.2 . . ?
C014 C018 C012 123.7(17) . . ?
C014 C018 H018 118.2 . . ?
N2 C019 H01F 109.9 . . ?
N2 C019 H01G 109.9 . . ?
H01F C019 H01G 108.3 . . ?
C01S C019 N2 108.7(16) . . ?
C01S C019 H01F 109.9 . . ?
C01S C019 H01G 109.9 . . ?
C00P C01A C00Y 119.1(16) . . ?
C00P C01A C01H 123.4(18) . . ?
C01H C01A C00Y 117.3(17) . . ?
C013 C01B H01H 109.5 . . ?
C013 C01B H01I 109.5 . . ?
C013 C01B H01J 109.5 . . ?
H01H C01B H01I 109.5 . . ?
H01H C01B H01J 109.5 . . ?
H01I C01B H01J 109.5 . . ?
O11 C01C H01K 110.3 . . ?
O11 C01C H01L 110.3 . . ?
C015 C01C O11 107.2(14) . . ?
C015 C01C H01K 110.3 . . ?
C015 C01C H01L 110.3 . . ?
H01K C01C H01L 108.5 . . ?
C00O C01D H01M 110.7 . . ?
C00O C01D H01N 110.7 . . ?
H01M C01D H01N 108.8 . . ?
C020 C01D C00O 105.1(14) . . ?
C020 C01D H01M 110.7 . . ?
C020 C01D H01N 110.7 . . ?
N2 C01E H01O 106.9 . . ?
N2 C01E H01P 106.9 . . ?
C00V C01E N2 121.8(17) . . ?
C00V C01E H01O 106.9 . . ?
C00V C01E H01P 106.9 . . ?
H01O C01E H01P 106.7 . . ?
O13 C01G H01Q 110.0 . . ?
O13 C01G H01R 110.0 . . ?
O13 C01G C020 108.3(14) . . ?
H01Q C01G H01R 108.4 . . ?
C020 C01G H01Q 110.0 . . ?
C020 C01G H01R 110.0 . . ?
C01A C01H H01S 120.0 . . ?
C01A C01H C01P 120.0(18) . . ?
C01P C01H H01S 120.0 . . ?
N2 C01I H01T 107.9 . . ?
N2 C01I H01U 107.9 . . ?
N2 C01I C024 117.7(16) . . ?
H01T C01I H01U 107.2 . . ?
C024 C01I H01T 107.9 . . ?
C024 C01I H01U 107.9 . . ?
C016 C01J H01V 117.4 . . ?
C01P C01J C016 125.3(18) . . ?
C01P C01J H01V 117.4 . . ?
O12 C01K C01F 126.6(13) . . ?
O12 C01K C024 113.2(13) . . ?
C01F C01K C024 120.0 . . ?
C01K C01F C02G 118.0(13) . . ?
C11 C01F C01K 120.0 . . ?
C11 C01F C02G 121.9(13) . . ?
C01F C11 H11 120.0 . . ?
C01F C11 C01O 120.0 . . ?
C01O C11 H11 120.0 . . ?
C11 C01O C02E 122.0(15) . . ?
C022 C01O C11 120.0 . . ?
C022 C01O C02E 117.9(15) . . ?
C01O C022 H022 120.0 . . ?
C01O C022 C024 120.0 . . ?
C024 C022 H022 120.0 . . ?
C01K C024 C01I 123.3(13) . . ?
C022 C024 C01I 116.0(13) . . ?
C022 C024 C01K 120.0 . . ?
C00X C01L C011 116(2) . . ?
C00X C01L H01W 121.9 . . ?
C011 C01L H01W 121.9 . . ?
H01X C01M H01Y 109.5 . . ?
H01X C01M H 109.5 . . ?
H01Y C01M H 109.5 . . ?
C01R C01M H01X 109.5 . . ?
C01R C01M H01Y 109.5 . . ?
C01R C01M H 109.5 . . ?
C00V C01N H01Z 120.3 . . ?
C011 C01N C00V 119(2) . . ?
C011 C01N H01Z 120.3 . . ?
C01H C01P C021 118.9(17) . . ?
C01J C01P C01H 116.8(18) . . ?
C01J C01P C021 124.3(18) . . ?
C010 C01Q H01 109.5 . . ?
C010 C01Q HA 109.5 . . ?
C010 C01Q HB 109.5 . . ?
H01 C01Q HA 109.5 . . ?
H01 C01Q HB 109.5 . . ?
HA C01Q HB 109.5 . . ?
C014 C01R C01V 107.5(15) . . ?
C014 C01R C026 112.1(14) . . ?
C01M C01R C014 114.5(16) . . ?
C01M C01R C01V 108.2(15) . . ?
C01M C01R C026 107.2(16) . . ?
C01V C01R C026 107.0(15) . . ?
O11 C01S C019 106.1(15) . . ?
O11 C01S H0AA 110.5 . . ?
O11 C01S HC 110.5 . . ?
C019 C01S H0AA 110.5 . . ?
C019 C01S HC 110.5 . . ?
H0AA C01S HC 108.7 . . ?
O7 C01T C01W 117.0(15) . . ?
O6 C01T O7 122.1(15) . . ?
O6 C01T C01W 120.7(16) . . ?
C00T C01U H1AA 109.5 . . ?
C00T C01U HD 109.5 . . ?
C00T C01U HE 109.5 . . ?
H1AA C01U HD 109.5 . . ?
H1AA C01U HE 109.5 . . ?
HD C01U HE 109.5 . . ?
C01R C01V H2AA 109.5 . . ?
C01R C01V HF 109.5 . . ?
C01R C01V HG 109.5 . . ?
H2AA C01V HF 109.5 . . ?
H2AA C01V HG 109.5 . . ?
HF C01V HG 109.5 . . ?
C01T C01W H3AA 109.5 . . ?
C01T C01W HH 109.5 . . ?
C01T C01W HI 109.5 . . ?
H3AA C01W HH 109.5 . . ?
H3AA C01W HI 109.5 . . ?
HH C01W HI 109.5 . . ?
O1 C01X H4AA 110.0 . . ?
O1 C01X HJ 110.0 . . ?
O1 C01X C02H 108.3(19) . . ?
H4AA C01X HJ 108.4 . . ?
C02H C01X H4AA 110.0 . . ?
C02H C01X HJ 110.0 . . ?
C010 C01Y H5AA 109.5 . . ?
C010 C01Y HK 109.5 . . ?
C010 C01Y HL 109.5 . . ?
H5AA C01Y HK 109.5 . . ?
H5AA C01Y HL 109.5 . . ?
HK C01Y HL 109.5 . . ?
C013 C01Z H6AA 109.5 . . ?
C013 C01Z HM 109.5 . . ?
C013 C01Z HN 109.5 . . ?
H6AA C01Z HM 109.5 . . ?
H6AA C01Z HN 109.5 . . ?
HM C01Z HN 109.5 . . ?
C01D C020 H02A 109.9 . . ?
C01D C020 H02B 109.9 . . ?
C01G C020 C01D 108.9(15) . . ?
C01G C020 H02A 109.9 . . ?
C01G C020 H02B 109.9 . . ?
H02A C020 H02B 108.3 . . ?
C02C C021 C01P 109.2(16) . . ?
C02C C021 C02L 110.4(18) . . ?
C02L C021 C01P 116.6(17) . . ?
C40 C021 C01P 108.4(18) . . ?
C40 C021 C02C 107.4(18) . . ?
C40 C021 C02L 104.4(13) . . ?
C025 C023 C012 117.3(16) . . ?
C025 C023 C02I 108.5(16) . . ?
C02I C023 C012 113.5(16) . . ?
C34 C023 C012 105.2(17) . . ?
C34 C023 C025 110.5(18) . . ?
C34 C023 C02I 100.5(15) . . ?
C023 C025 H02C 109.5 . . ?
C023 C025 H02D 109.5 . . ?
C023 C025 H02E 109.5 . . ?
H02C C025 H02D 109.5 . . ?
H02C C025 H02E 109.5 . . ?
H02D C025 H02E 109.5 . . ?
C01R C026 H02F 109.5 . . ?
C01R C026 H02G 109.5 . . ?
C01R C026 H02H 109.5 . . ?
H02F C026 H02G 109.5 . . ?
H02F C026 H02H 109.5 . . ?
H02G C026 H02H 109.5 . . ?
O1 C027 H02I 109.9 . . ?
O1 C027 H02J 109.9 . . ?
H02I C027 H02J 108.3 . . ?
C10 C027 O1 109.1(18) . . ?
C10 C027 H02I 109.9 . . ?
C10 C027 H02J 109.9 . . ?
H02K C02A H02L 109.5 . . ?
H02K C02A H02M 109.5 . . ?
H02L C02A H02M 109.5 . . ?
C02G C02A H02K 109.5 . . ?
C02G C02A H02L 109.5 . . ?
C02G C02A H02M 109.5 . . ?
H02N C02B H02O 109.5 . . ?
H02N C02B H02P 109.5 . . ?
H02O C02B H02P 109.5 . . ?
C02E C02B H02N 109.5 . . ?
C02E C02B H02O 109.5 . . ?
C02E C02B H02P 109.5 . . ?
C021 C02C H02Q 109.5 . . ?
C021 C02C H02R 109.5 . . ?
C021 C02C H02S 109.5 . . ?
H02Q C02C H02R 109.5 . . ?
H02Q C02C H02S 109.5 . . ?
H02R C02C H02S 109.5 . . ?
H02T C02D H02U 109.5 . . ?
H02T C02D H02V 109.5 . . ?
H02U C02D H02V 109.5 . . ?
C02G C02D H02T 109.5 . . ?
C02G C02D H02U 109.5 . . ?
C02G C02D H02V 109.5 . . ?
C01O C02E C5 101.8(16) . . ?
C02B C02E C01O 128(2) . . ?
C02B C02E C5 99.2(14) . . ?
C02Q C02E C01O 112.8(19) . . ?
C02Q C02E C02B 108(2) . . ?
C02Q C02E C5 103(2) . . ?
C01F C02G C02D 111.2(18) . . ?
C01F C02G C02J 110.9(18) . . ?
C02A C02G C01F 111.2(19) . . ?
C02A C02G C02D 109.2(17) . . ?
C02A C02G C02J 105.1(19) . . ?
C02J C02G C02D 109.1(18) . . ?
C01X C02H H02W 110.7 . . ?
C01X C02H H02X 110.7 . . ?
C01X C02H C10 105(2) . . ?
H02W C02H H02X 108.8 . . ?
C10 C02H H02W 110.7 . . ?
C10 C02H H02X 110.7 . . ?
C023 C02I H02Y 109.5 . . ?
C023 C02I HO 109.5 . . ?
C023 C02I HP 109.5 . . ?
H02Y C02I HO 109.5 . . ?
H02Y C02I HP 109.5 . . ?
HO C02I HP 109.5 . . ?
C02G C02J H02Z 109.5 . . ?
C02G C02J HQ 109.5 . . ?
C02G C02J HR 109.5 . . ?
H02Z C02J HQ 109.5 . . ?
H02Z C02J HR 109.5 . . ?
HQ C02J HR 109.5 . . ?
C021 C02L H02 109.5 . . ?
C021 C02L HS 109.5 . . ?
C021 C02L HT 109.5 . . ?
H02 C02L HS 109.5 . . ?
H02 C02L HT 109.5 . . ?
HS C02L HT 109.5 . . ?
C02E C02Q H7AA 109.5 . . ?
C02E C02Q HU 109.5 . . ?
C02E C02Q HV 109.5 . . ?
H7AA C02Q HU 109.5 . . ?
H7AA C02Q HV 109.5 . . ?
HU C02Q HV 109.5 . . ?
C8 C7 C011 111.7(18) . . ?
C8 C7 C23 102(2) . . ?
C12 C7 C011 105.7(19) . . ?
C12 C7 C8 114(2) . . ?
C12 C7 C23 102.1(16) . . ?
C23 C7 C011 121.6(18) . . ?
C7 C8 H8A 109.5 . . ?
C7 C8 H8B 109.5 . . ?
C7 C8 H8C 109.5 . . ?
H8A C8 H8B 109.5 . . ?
H8A C8 H8C 109.5 . . ?
H8B C8 H8C 109.5 . . ?
C7 C12 H12A 109.5 . . ?
C7 C12 H12B 109.5 . . ?
C7 C12 H12C 109.5 . . ?
H12A C12 H12B 109.5 . . ?
H12A C12 H12C 109.5 . . ?
H12B C12 H12C 109.5 . . ?
C7 C23 H23A 109.5 . . ?
C7 C23 H23B 109.5 . . ?
C7 C23 H23C 109.5 . . ?
H23A C23 H23B 109.5 . . ?
H23A C23 H23C 109.5 . . ?
H23B C23 H23C 109.5 . . ?
C027 C10 C02H 102.3(19) . . ?
C027 C10 H10A 111.3 . . ?
C027 C10 H10B 111.3 . . ?
C02H C10 H10A 111.3 . . ?
C02H C10 H10B 111.3 . . ?
H10A C10 H10B 109.2 . . ?
C021 C40 H40A 109.5 . . ?
C021 C40 H40B 109.5 . . ?
C021 C40 H40C 109.5 . . ?
H40A C40 H40B 109.5 . . ?
H40A C40 H40C 109.5 . . ?
H40B C40 H40C 109.5 . . ?
C023 C34 H34A 109.5 . . ?
C023 C34 H34B 109.5 . . ?
C023 C34 H34C 109.5 . . ?
H34A C34 H34B 109.5 . . ?
H34A C34 H34C 109.5 . . ?
H34B C34 H34C 109.5 . . ?
C02E C5 H5A 109.5 . . ?
C02E C5 H5B 109.5 . . ?
C02E C5 H5C 109.5 . . ?
H5A C5 H5B 109.5 . . ?
H5A C5 H5C 109.5 . . ?
H5B C5 H5C 109.5 . . ?

loop_
_geom_bond_atom_site_label_1
_geom_bond_atom_site_label_2
_geom_bond_distance
_geom_bond_site_symmetry_2
_geom_bond_publ_flag
Sm1 O5 2.339(9) . ?
Sm1 O2 2.175(11) . ?
Sm1 O3 2.559(10) . ?
Sm1 O1 2.541(11) . ?
Sm1 O4 2.185(10) . ?
Sm1 N1 2.673(11) . ?
Sm1 O6 2.348(11) . ?
Sm2 O14 2.163(11) . ?
Sm2 O10 2.335(9) . ?
Sm2 O13 2.535(9) . ?
Sm2 O11 2.529(10) . ?
Sm2 O9 2.358(11) . ?
Sm2 O12 2.180(11) . ?
Sm2 N2 2.605(14) . ?
Zn1 O5 1.933(9) . ?
Zn1 O10 1.940(10) . ?
Zn1 O7 1.945(11) . ?
Zn1 O8 1.924(12) . ?
O14 C00Z 1.39(2) . ?
O5 C00R 1.419(17) . ?
O2 C00P 1.345(19) . ?
O10 C015 1.374(18) . ?
O3 C00L 1.452(17) . ?
O3 C00W 1.430(17) . ?
O13 C00O 1.426(17) . ?
O13 C01G 1.408(17) . ?
O11 C01C 1.49(2) . ?
O11 C01S 1.42(2) . ?
O9 C00T 1.217(18) . ?
O1 C01X 1.44(2) . ?
O1 C027 1.55(2) . ?
O4 C00Q 1.376(17) . ?
N1 C00K 1.487(17) . ?
N1 C00S 1.488(18) . ?
N1 C00Y 1.482(17) . ?
O7 C01T 1.262(18) . ?
O6 C01T 1.226(17) . ?
C00H C00K 1.52(2) . ?
C00H C00Q 1.36(2) . ?
C00H C00U 1.41(2) . ?
O8 C00T 1.235(18) . ?
O12 C01K 1.313(13) . ?
C00K H00A 0.9700 . ?
C00K H00B 0.9700 . ?
C00L H00C 0.9700 . ?
C00L H00D 0.9700 . ?
C00L C00R 1.55(2) . ?
C00M H00E 0.9600 . ?
C00M H00F 0.9600 . ?
C00M H00G 0.9600 . ?
C00M C010 1.58(2) . ?
N2 C019 1.54(2) . ?
N2 C01E 1.49(2) . ?
N2 C01I 1.48(2) . ?
C00O H00H 0.9700 . ?
C00O H00I 0.9700 . ?
C00O C01D 1.50(2) . ?
C00P C016 1.42(2) . ?
C00P C01A 1.33(2) . ?
C00Q C014 1.43(2) . ?
C00R H00J 0.9700 . ?
C00R H00K 0.9700 . ?
C00S H00L 0.9700 . ?
C00S H00M 0.9700 . ?
C00S C00W 1.51(2) . ?
C00T C01U 1.49(2) . ?
C00U H00U 0.9300 . ?
C00U C012 1.34(2) . ?
C00V C00Z 1.42(3) . ?
C00V C01E 1.47(3) . ?
C00V C01N 1.37(3) . ?
C00W H00N 0.9700 . ?
C00W H00O 0.9700 . ?
C00X C00Z 1.32(2) . ?
C00X C013 1.58(3) . ?
C00X C01L 1.41(2) . ?
C00Y H00P 0.9700 . ?
C00Y H00Q 0.9700 . ?
C00Y C01A 1.54(2) . ?
C010 C016 1.55(2) . ?
C010 C01Q 1.50(2) . ?
C010 C01Y 1.57(2) . ?
C011 C01L 1.47(3) . ?
C011 C01N 1.26(3) . ?
C011 C7 1.68(3) . ?
C012 C018 1.38(2) . ?
C012 C023 1.53(2) . ?
C013 C017 1.52(2) . ?
C013 C01B 1.53(2) . ?
C013 C01Z 1.51(2) . ?
C014 C018 1.35(2) . ?
C014 C01R 1.48(2) . ?
C015 H01A 0.9700 . ?
C015 H01B 0.9700 . ?
C015 C01C 1.46(2) . ?
C016 C01J 1.38(2) . ?
C017 H01C 0.9600 . ?
C017 H01D 0.9600 . ?
C017 H01E 0.9600 . ?
C018 H018 0.9300 . ?
C019 H01F 0.9700 . ?
C019 H01G 0.9700 . ?
C019 C01S 1.51(3) . ?
C01A C01H 1.34(2) . ?
C01B H01H 0.9600 . ?
C01B H01I 0.9600 . ?
C01B H01J 0.9600 . ?
C01C H01K 0.9700 . ?
C01C H01L 0.9700 . ?
C01D H01M 0.9700 . ?
C01D H01N 0.9700 . ?
C01D C020 1.43(2) . ?
C01E H01O 0.9700 . ?
C01E H01P 0.9700 . ?
C01G H01Q 0.9700 . ?
C01G H01R 0.9700 . ?
C01G C020 1.43(2) . ?
C01H H01S 0.9300 . ?
C01H C01P 1.40(2) . ?
C01I H01T 0.9700 . ?
C01I H01U 0.9700 . ?
C01I C024 1.49(2) . ?
C01J H01V 0.9300 . ?
C01J C01P 1.30(2) . ?
C01K C01F 1.3900 . ?
C01K C024 1.3900 . ?
C01F C11 1.3900 . ?
C01F C02G 1.543(17) . ?
C11 H11 0.9300 . ?
C11 C01O 1.3900 . ?
C01O C022 1.3900 . ?
C01O C02E 1.571(16) . ?
C022 H022 0.9300 . ?
C022 C024 1.3900 . ?
C01L H01W 0.9300 . ?
C01M H01X 0.9600 . ?
C01M H01Y 0.9600 . ?
C01M H 0.9600 . ?
C01M C01R 1.45(2) . ?
C01N H01Z 0.9300 . ?
C01P C021 1.52(2) . ?
C01Q H01 0.9600 . ?
C01Q HA 0.9600 . ?
C01Q HB 0.9600 . ?
C01R C01V 1.50(2) . ?
C01R C026 1.52(2) . ?
C01S H0AA 0.9700 . ?
C01S HC 0.9700 . ?
C01T C01W 1.44(2) . ?
C01U H1AA 0.9600 . ?
C01U HD 0.9600 . ?
C01U HE 0.9600 . ?
C01V H2AA 0.9600 . ?
C01V HF 0.9600 . ?
C01V HG 0.9600 . ?
C01W H3AA 0.9600 . ?
C01W HH 0.9600 . ?
C01W HI 0.9600 . ?
C01X H4AA 0.9700 . ?
C01X HJ 0.9700 . ?
C01X C02H 1.53(3) . ?
C01Y H5AA 0.9600 . ?
C01Y HK 0.9600 . ?
C01Y HL 0.9600 . ?
C01Z H6AA 0.9600 . ?
C01Z HM 0.9600 . ?
C01Z HN 0.9600 . ?
C020 H02A 0.9700 . ?
C020 H02B 0.9700 . ?
C021 C02C 1.479(16) . ?
C021 C02L 1.51(2) . ?
C021 C40 1.477(16) . ?
C023 C025 1.44(2) . ?
C023 C02I 1.49(2) . ?
C023 C34 1.41(2) . ?
C025 H02C 0.9600 . ?
C025 H02D 0.9600 . ?
C025 H02E 0.9600 . ?
C026 H02F 0.9600 . ?
C026 H02G 0.9600 . ?
C026 H02H 0.9600 . ?
C027 H02I 0.9700 . ?
C027 H02J 0.9700 . ?
C027 C10 1.53(3) . ?
C02A H02K 0.9600 . ?
C02A H02L 0.9600 . ?
C02A H02M 0.9600 . ?
C02A C02G 1.50(3) . ?
C02B H02N 0.9600 . ?
C02B H02O 0.9600 . ?
C02B H02P 0.9600 . ?
C02B C02E 1.536(17) . ?
C02C H02Q 0.9600 . ?
C02C H02R 0.9600 . ?
C02C H02S 0.9600 . ?
C02D H02T 0.9600 . ?
C02D H02U 0.9600 . ?
C02D H02V 0.9600 . ?
C02D C02G 1.64(3) . ?
C02E C02Q 1.43(3) . ?
C02E C5 1.61(3) . ?
C02G C02J 1.56(3) . ?
C02H H02W 0.9700 . ?
C02H H02X 0.9700 . ?
C02H C10 1.65(3) . ?
C02I H02Y 0.9600 . ?
C02I HO 0.9600 . ?
C02I HP 0.9600 . ?
C02J H02Z 0.9600 . ?
C02J HQ 0.9600 . ?
C02J HR 0.9600 . ?
C02L H02 0.9600 . ?
C02L HS 0.9600 . ?
C02L HT 0.9600 . ?
C02Q H7AA 0.9600 . ?
C02Q HU 0.9600 . ?
C02Q HV 0.9600 . ?
C7 C8 1.46(3) . ?
C7 C12 1.43(3) . ?
C7 C23 1.62(3) . ?
C8 H8A 0.9600 . ?
C8 H8B 0.9600 . ?
C8 H8C 0.9600 . ?
C12 H12A 0.9600 . ?
C12 H12B 0.9600 . ?
C12 H12C 0.9600 . ?
C23 H23A 0.9600 . ?
C23 H23B 0.9600 . ?
C23 H23C 0.9600 . ?
C10 H10A 0.9700 . ?
C10 H10B 0.9700 . ?
C40 H40A 0.9600 . ?
C40 H40B 0.9600 . ?
C40 H40C 0.9600 . ?
C34 H34A 0.9600 . ?
C34 H34B 0.9600 . ?
C34 H34C 0.9600 . ?
C5 H5A 0.9600 . ?
C5 H5B 0.9600 . ?
C5 H5C 0.9600 . ?

loop_
_smtbx_masks_void_nr
_smtbx_masks_void_average_x
_smtbx_masks_void_average_y
_smtbx_masks_void_average_z
_smtbx_masks_void_volume
_smtbx_masks_void_count_electrons
_smtbx_masks_void_content
1 -0.448 -0.325 0.000 1609.2 107.5 '5/2 C4 H8 O'
2 0.422 0.544 0.563 7.2 1.0 ?
3 0.578 0.456 0.438 7.2 1.0 ?
